data_7241678
loop_
_publ_author_name
'Leduskrasts, Kaspars'
'Suna, Edgars'

_publ_section_title
;
 Aggregation induced emission in one easy step: pyridinium AIEgens and
 counter ion effect
;
_journal_issue 62
_journal_name_full 'RSC Advances'
_journal_page_first 38107
_journal_page_last 38113
_journal_paper_doi 10.1039/D0RA07137D
_journal_volume 10
_journal_year 2020
_chemical_absolute_configuration ad
_chemical_formula_moiety 'Cl O4, C23 H17 N2'
_chemical_formula_sum 'C23 H17 Cl N2 O4'
_chemical_formula_weight 420.84
_space_group_crystal_system orthorhombic
_space_group_IT_number 19
_space_group_name_Hall 'P 2ac 2ab'
_space_group_name_H-M_alt 'P 21 21 21'
_atom_sites_solution_hydrogens mixed
_atom_sites_solution_primary dual
_audit_creation_date 2018-11-11
_audit_creation_method
;
Olex2 1.2-ac4
(compiled 2018.05.17 svn.r3504 for Rigaku Oxford Diffraction, GUI svn.r5492)
;
_audit_update_record
;
2020-03-07 deposited with the CCDC.	2020-10-12 downloaded from the CCDC.
;
_cell_angle_alpha 90
_cell_angle_beta 90
_cell_angle_gamma 90
_cell_formula_units_Z 4
_cell_length_a 5.14553(5)
_cell_length_b 8.93108(11)
_cell_length_c 40.8075(5)
_cell_measurement_reflns_used 15904
_cell_measurement_temperature 120.0(1)
_cell_measurement_theta_max 77.0350
_cell_measurement_theta_min 4.3340
_cell_volume 1875.31(4)
_computing_cell_refinement 'CrysAlisPro 1.171.40.21a (Rigaku OD, 2018)'
_computing_data_collection 'CrysAlisPro 1.171.40.21a (Rigaku OD, 2018)'
_computing_data_reduction 'CrysAlisPro 1.171.40.21a (Rigaku OD, 2018)'
_computing_molecular_graphics 'Olex2 (Dolomanov et al., 2009)'
_computing_publication_material 'Olex2 (Dolomanov et al., 2009)'
_computing_structure_refinement 'ShelXL (Sheldrick, 2015)'
_computing_structure_solution 'ShelXT (Sheldrick, 2015)'
_diffrn_ambient_environment N~2~
_diffrn_ambient_temperature 120.0(1)
_diffrn_detector 'CCD plate'
_diffrn_detector_type HyPix
_diffrn_measured_fraction_theta_full 1.000
_diffrn_measured_fraction_theta_max 0.998
_diffrn_measurement_details
;
List of Runs (angles in degrees, time in seconds):

  # Type    Start    End  Width  t~exp~   \w     \q     \k     \f   Frames
#--------------------------------------------------------------------------
  1  \w    -38.00  14.00   0.50    0.33    --  -49.35  33.00  38.00  104
  2  \w   -121.00 -63.00   0.50    0.33    --  -49.35 -33.00-120.00  116
  3  \w    -62.00 -23.00   0.50    0.33    --  -84.25 118.00 108.00   78
  4  \w     80.00 111.00   0.50    0.33    --  105.75-118.00  22.00   62
  5  \w    111.00 137.00   0.50    0.33    --  105.75  33.00  38.00   52
  6  \w    124.00 178.00   0.50    0.33    --  105.75  91.00-144.00  108
  7  \w    -13.00  20.00   0.50    0.33    --   49.91 -19.00  60.00   66
  8  \w    -10.00  22.00   0.50    0.33    --   49.91 -19.00-120.00   64
  9  \w     63.00  91.00   0.50    0.33    --  105.75 -77.00 -90.00   56
 10  \w     34.00  60.00   0.50    0.33    --  105.75 -61.00  90.00   52
 11  \w     71.00  98.00   0.50    0.33    --  105.75 -77.00  60.00   54
 12  \w     35.00  63.00   0.50    0.33    --  105.75 -61.00 -60.00   56
 13  \w     45.00  70.00   0.50    0.33    --  105.75 -61.00-120.00   50
 14  \w    141.00 166.00   0.50    0.33    --  105.75  15.00 120.00   50
 15  \w     34.00  66.00   0.50    0.33    --  105.75 -77.00-120.00   64
 16  \w     47.00  73.00   0.50    0.33    --  105.75 -77.00 -30.00   52
 17  \w    109.00 178.00   0.50    0.33    --  105.75  30.00  60.00  138
 18  \w    109.00 175.00   0.50    0.33    --  105.75  15.00  30.00  132
 19  \w     42.00  67.00   0.50    0.33    --  105.75 -61.00 120.00   50
 20  \w     45.00  70.00   0.50    0.33    --  105.75 -61.00 150.00   50
 21  \w     99.00 140.00   0.50    0.33    --  105.75  15.00 120.00   82
 22  \w     34.00  71.00   0.50    0.33    --  105.75 -61.00-180.00   74
 23  \w     51.00  76.00   0.50    0.33    --  105.75 -77.00 -60.00   50
 24  \w     34.00  59.00   0.50    0.33    --  105.75 -94.00  60.00   50
 25  \w     76.00 101.00   0.50    0.33    --  105.75 -94.00  60.00   50
 26  \w    110.00 153.00   0.50    0.33    --  105.75  30.00 150.00   86
 27  \w     78.00 105.00   0.50    0.33    --  105.75 -94.00 -90.00   54
 28  \w     82.00 107.00   0.50    0.33    --  105.75 -78.00-149.84   50
 29  \w     44.00  69.00   0.50    0.33    --  105.75 -77.00 150.00   50
 30  \w     81.00 106.00   0.50    0.33    --  105.75-125.00-180.00   50
 31  \w     60.00  85.00   0.50    0.33    --  105.75-125.00-150.00   50
 32  \w     66.00  91.00   0.50    0.33    --  105.75-125.00  30.00   50
 33  \w     94.00 120.00   0.50    0.33    --  105.75 125.00 -60.00   52
 34  \w    153.00 178.00   0.50    0.33    --  105.75 125.00 -60.00   50
 35  \w     35.00  61.00   0.50    0.33    --  105.75 -88.00  -7.24   52
 36  \w    119.00 167.00   0.50    0.33    --  105.75 125.00-120.00   96
;
_diffrn_measurement_device 'four-circle diffractometer'
_diffrn_measurement_device_type 'XtaLAB Synergy, Dualflex, HyPix'
_diffrn_measurement_method '\w scans'
_diffrn_orient_matrix_type 'CrysAlisPro convention (1999,Acta A55,543-557)'
_diffrn_orient_matrix_UB_11 -0.0937695000
_diffrn_orient_matrix_UB_12 0.1481687000
_diffrn_orient_matrix_UB_13 0.0153135000
_diffrn_orient_matrix_UB_21 0.0822650000
_diffrn_orient_matrix_UB_22 -0.0563846000
_diffrn_orient_matrix_UB_23 0.0341373000
_diffrn_orient_matrix_UB_31 0.2720755000
_diffrn_orient_matrix_UB_32 0.0681137000
_diffrn_orient_matrix_UB_33 -0.0050327000
_diffrn_radiation_monochromator mirror
_diffrn_radiation_probe x-ray
_diffrn_radiation_type CuK\a
_diffrn_radiation_wavelength 1.54184
_diffrn_reflns_av_R_equivalents 0.0370
_diffrn_reflns_av_unetI/netI 0.0258
_diffrn_reflns_Laue_measured_fraction_full 1.000
_diffrn_reflns_Laue_measured_fraction_max 0.998
_diffrn_reflns_limit_h_max 6
_diffrn_reflns_limit_h_min -5
_diffrn_reflns_limit_k_max 11
_diffrn_reflns_limit_k_min -11
_diffrn_reflns_limit_l_max 51
_diffrn_reflns_limit_l_min -51
_diffrn_reflns_number 17540
_diffrn_reflns_point_group_measured_fraction_full 1.000
_diffrn_reflns_point_group_measured_fraction_max 0.997
_diffrn_reflns_theta_full 67.684
_diffrn_reflns_theta_max 77.175
_diffrn_reflns_theta_min 4.334
_diffrn_source 'micro-focus sealed X-ray tube'
_diffrn_source_type 'PhotonJet (Cu) X-ray Source'
_exptl_absorpt_coefficient_mu 2.108
_exptl_absorpt_correction_T_max 0.96017
_exptl_absorpt_correction_T_min 0.60332
_exptl_absorpt_correction_type multi-scan
_exptl_absorpt_process_details
;
CrysAlisPro 1.171.40.21a (Rigaku Oxford Diffraction, 2018)
Empirical absorption correction using spherical harmonics,
 implemented in SCALE3 ABSPACK scaling algorithm.
;
_exptl_crystal_colour Yellow
_exptl_crystal_density_diffrn 1.491
_exptl_crystal_description Needle
_exptl_crystal_F_000 872
_exptl_crystal_size_max 0.25
_exptl_crystal_size_mid 0.03
_exptl_crystal_size_min 0.02
_refine_diff_density_max 0.229
_refine_diff_density_min -0.263
_refine_diff_density_rms 0.052
_refine_ls_abs_structure_details
;
 Flack x determined using 1574 quotients [(I+)-(I-)]/[(I+)+(I-)]
 (Parsons, Flack and Wagner, Acta Cryst. B69 (2013) 249-259).
;
_refine_ls_abs_structure_Flack 0.21(7)
_refine_ls_extinction_coef 0.0089(4)
_refine_ls_extinction_expression Fc^*^=kFc[1+0.001xFc^2^\l^3^/sin(2\q)]^-1/4^
_refine_ls_extinction_method 'SHELXL-2016/6 (Sheldrick 2016)'
_refine_ls_goodness_of_fit_ref 1.041
_refine_ls_hydrogen_treatment mixed
_refine_ls_matrix_type full
_refine_ls_number_parameters 276
_refine_ls_number_reflns 3964
_refine_ls_number_restraints 0
_refine_ls_restrained_S_all 1.041
_refine_ls_R_factor_all 0.0318
_refine_ls_R_factor_gt 0.0317
_refine_ls_shift/su_max 0.003
_refine_ls_shift/su_mean 0.000
_refine_ls_structure_factor_coef Fsqd
_refine_ls_weighting_details 'calc w=1/[\s^2^(Fo^2^)+(0.0521P)^2^+0.6378P] where P=(Fo^2^+2Fc^2^)/3'
_refine_ls_weighting_scheme calc
_refine_ls_wR_factor_gt 0.0844
_refine_ls_wR_factor_ref 0.0845
_reflns_d_resolution_high 0.7906
_reflns_Friedel_coverage 0.681
_reflns_Friedel_fraction_full 1.000
_reflns_Friedel_fraction_max 0.994
_reflns_number_gt 3942
_reflns_number_total 3964
_reflns_threshold_expression 'I > 2\s(I)'
_cod_data_source_file d0ra07137d2.cif
_cod_data_source_block KL_PyClO4
_cod_database_code 7241678
_shelx_shelxl_version_number 2016/6
_chemical_oxdiff_formula 'C92 H68 Cl4 N8 O16 '
_chemical_oxdiff_usercomment 'from Kaspars'
_shelx_space_group_comment
;
The symmetry employed for this shelxl refinement is uniquely defined
by the following loop, which should always be used as a source of
symmetry information in preference to the above space-group names.
They are only intended as comments.
;
_diffrn_oxdiff_ac4_digest_frames
;
010cdae7b2916b057b2e4e753a0725d389000689b0c
;
_reflns_odcompleteness_completeness 99.0
_reflns_odcompleteness_iscentric 1
_reflns_odcompleteness_theta 77.49
_olex2_refinement_description
;
1. Fixed Uiso
 At 1.2 times of:
  All C(H) groups
2.a Aromatic/amide H refined with riding coordinates:
 C17(H17), C12(H12), C15(H15), C20(H20), C21(H21), C14(H14), C18(H18),
 C11(H11), C1(H1), C7(H7), C8(H8), C2(H2), C4(H4), C5(H5), C6(H6), C3(H3)
;
_olex2_submission_special_instructions 'No special instructions were received'
_oxdiff_exptl_absorpt_empirical_details
;
Empirical correction (ABSPACK) includes:
- Absorption correction using spherical harmonics
- Frame scaling
;
_oxdiff_exptl_absorpt_empirical_full_max 1.806
_oxdiff_exptl_absorpt_empirical_full_min 0.582
_shelx_title ' KL_PyClO4 in P2(1)2(1)2(1)'
_shelx_f_calc_maximum 150.28
_shelx_f_squared_multiplier 1.000

loop_
_space_group_symop_operation_xyz
'x, y, z'
'-x+1/2, -y, z+1/2'
'-x, y+1/2, -z+1/2'
'x+1/2, -y+1/2, -z'

loop_
_atom_site_label
_atom_site_type_symbol
_atom_site_fract_x
_atom_site_fract_y
_atom_site_fract_z
_atom_site_U_iso_or_equiv
_atom_site_adp_type
_atom_site_occupancy
_atom_site_symmetry_multiplicity
_atom_site_calc_flag
_atom_site_refinement_flags
_atom_site_disorder_assembly
_atom_site_disorder_group
Cl1 Cl -0.12581(7) 0.65702(4) 0.790565(9) 0.01784(11) Uani 1 1 d . . .
O1 O 0.0059(3) 0.79097(13) 0.77938(3) 0.0256(3) Uani 1 1 d . . .
O2 O -0.1130(3) 0.54476(13) 0.76499(3) 0.0273(3) Uani 1 1 d . . .
O3 O -0.3934(2) 0.69185(14) 0.79732(3) 0.0291(3) Uani 1 1 d . . .
N19 N 0.3834(3) 0.74923(16) 0.72552(3) 0.0212(3) Uani 1 1 d . . .
H19 H 0.271(5) 0.789(3) 0.7388(6) 0.037(6) Uiso 1 1 d . . .
O4 O -0.0027(3) 0.60095(15) 0.81956(3) 0.0307(3) Uani 1 1 d . . .
N9 N 1.4090(3) 0.36853(15) 0.58595(3) 0.0195(3) Uani 1 1 d . . .
C17 C 0.7362(3) 0.77972(19) 0.68931(4) 0.0202(3) Uani 1 1 d . . .
H17 H 0.8629 0.8413 0.6802 0.024 Uiso 1 1 calc R . .
C12 C 1.0874(3) 0.65110(18) 0.63906(4) 0.0193(3) Uani 1 1 d . . .
H12 H 1.1031 0.7522 0.6442 0.023 Uiso 1 1 calc R . .
C15 C 1.0362(3) 0.35164(18) 0.62225(4) 0.0193(3) Uani 1 1 d . . .
H15 H 1.0153 0.2518 0.6164 0.023 Uiso 1 1 calc R . .
C13 C 0.8926(3) 0.56588(17) 0.65429(4) 0.0166(3) Uani 1 1 d . . .
C9A C 1.5085(3) 0.22208(18) 0.58898(4) 0.0200(3) Uani 1 1 d . . .
C20 C 0.3605(3) 0.60380(19) 0.71725(4) 0.0213(3) Uani 1 1 d . . .
H20 H 0.2329 0.5450 0.7270 0.026 Uiso 1 1 calc R . .
C4B C 1.7070(3) 0.3356(2) 0.54498(4) 0.0214(3) Uani 1 1 d . . .
C21 C 0.5250(3) 0.54239(18) 0.69451(4) 0.0208(3) Uani 1 1 d . . .
H21 H 0.5083 0.4419 0.6890 0.025 Uiso 1 1 calc R . .
C16 C 0.7181(3) 0.62927(17) 0.67951(4) 0.0167(3) Uani 1 1 d . . .
C10 C 1.2332(3) 0.43625(18) 0.60798(4) 0.0185(3) Uani 1 1 d . . .
C14 C 0.8713(3) 0.41506(18) 0.64512(4) 0.0184(3) Uani 1 1 d . . .
H14 H 0.7429 0.3562 0.6547 0.022 Uiso 1 1 calc R . .
C18 C 0.5670(3) 0.83643(18) 0.71234(4) 0.0229(3) Uani 1 1 d . . .
H18 H 0.5806 0.9360 0.7188 0.027 Uiso 1 1 calc R . .
C4A C 1.6906(3) 0.19844(19) 0.56357(4) 0.0209(3) Uani 1 1 d . . .
C11 C 1.2565(3) 0.58789(19) 0.61660(4) 0.0195(3) Uani 1 1 d . . .
H11 H 1.3863 0.6461 0.6072 0.023 Uiso 1 1 calc R . .
C8A C 1.5289(3) 0.43718(19) 0.55889(4) 0.0201(3) Uani 1 1 d . . .
C1 C 1.4681(3) 0.11393(19) 0.61310(4) 0.0225(3) Uani 1 1 d . . .
H1 H 1.3540 0.1307 0.6304 0.027 Uiso 1 1 calc R . .
C7 C 1.6354(4) 0.6152(2) 0.51759(4) 0.0280(4) Uani 1 1 d . . .
H7 H 1.6121 0.7086 0.5080 0.034 Uiso 1 1 calc R . .
C8 C 1.4876(4) 0.5777(2) 0.54473(4) 0.0256(4) Uani 1 1 d . . .
H8 H 1.3650 0.6436 0.5532 0.031 Uiso 1 1 calc R . .
C2 C 1.6041(4) -0.0195(2) 0.61038(4) 0.0280(4) Uani 1 1 d . . .
H2 H 1.5793 -0.0933 0.6262 0.034 Uiso 1 1 calc R . .
C4 C 1.8239(4) 0.0626(2) 0.56132(4) 0.0275(4) Uani 1 1 d . . .
H4 H 1.9418 0.0460 0.5444 0.033 Uiso 1 1 calc R . .
C5 C 1.8540(3) 0.3765(2) 0.51775(4) 0.0246(3) Uani 1 1 d . . .
H5 H 1.9741 0.3102 0.5088 0.030 Uiso 1 1 calc R . .
C6 C 1.8189(3) 0.5168(2) 0.50420(4) 0.0276(4) Uani 1 1 d . . .
H6 H 1.9172 0.5460 0.4862 0.033 Uiso 1 1 calc R . .
C3 C 1.7778(4) -0.0466(2) 0.58456(5) 0.0308(4) Uani 1 1 d . . .
H3 H 1.8622 -0.1385 0.5831 0.037 Uiso 1 1 calc R . .

loop_
_atom_site_aniso_label
_atom_site_aniso_U_11
_atom_site_aniso_U_22
_atom_site_aniso_U_33
_atom_site_aniso_U_23
_atom_site_aniso_U_13
_atom_site_aniso_U_12
Cl1 0.01929(17) 0.01303(16) 0.02119(18) 0.00004(13) 0.00441(13) 0.00087(13)
O1 0.0305(6) 0.0157(5) 0.0306(6) 0.0016(5) 0.0088(5) -0.0038(5)
O2 0.0321(6) 0.0205(6) 0.0292(6) -0.0074(5) 0.0097(5) -0.0055(5)
O3 0.0205(6) 0.0246(6) 0.0423(7) -0.0036(5) 0.0078(5) 0.0027(5)
N19 0.0194(6) 0.0233(7) 0.0209(6) -0.0030(5) 0.0036(6) 0.0040(6)
O4 0.0415(7) 0.0227(6) 0.0278(6) 0.0036(5) -0.0031(6) 0.0081(6)
N9 0.0182(6) 0.0199(6) 0.0203(6) -0.0009(5) 0.0026(5) 0.0028(5)
C17 0.0179(7) 0.0177(7) 0.0250(8) -0.0014(6) 0.0026(6) -0.0016(6)
C12 0.0210(7) 0.0154(7) 0.0216(7) -0.0003(6) 0.0010(6) -0.0010(6)
C15 0.0183(7) 0.0174(7) 0.0222(7) -0.0038(6) -0.0016(6) 0.0000(6)
C13 0.0149(7) 0.0174(7) 0.0175(6) 0.0002(5) -0.0022(6) 0.0007(6)
C9A 0.0186(7) 0.0198(8) 0.0216(7) -0.0055(6) -0.0022(6) 0.0011(6)
C20 0.0206(7) 0.0214(7) 0.0221(7) 0.0017(6) 0.0020(6) -0.0007(7)
C4B 0.0190(7) 0.0257(8) 0.0194(7) -0.0067(7) -0.0019(6) 0.0015(7)
C21 0.0237(8) 0.0168(7) 0.0218(7) -0.0008(6) 0.0048(6) -0.0014(6)
C16 0.0163(7) 0.0163(7) 0.0175(7) -0.0003(6) -0.0027(6) 0.0011(6)
C10 0.0167(7) 0.0212(8) 0.0177(7) -0.0028(6) -0.0003(6) 0.0023(6)
C14 0.0162(7) 0.0182(7) 0.0208(7) -0.0010(6) -0.0001(6) -0.0010(6)
C18 0.0217(7) 0.0178(7) 0.0293(8) -0.0044(6) 0.0011(6) 0.0018(6)
C4A 0.0205(7) 0.0231(8) 0.0191(7) -0.0068(6) -0.0016(6) 0.0011(6)
C11 0.0183(7) 0.0188(7) 0.0213(7) 0.0005(6) 0.0026(6) -0.0011(6)
C8A 0.0176(7) 0.0246(8) 0.0180(7) -0.0030(6) -0.0006(6) 0.0000(6)
C1 0.0227(8) 0.0225(8) 0.0223(7) -0.0025(6) -0.0015(7) 0.0001(7)
C7 0.0309(9) 0.0277(9) 0.0253(8) 0.0027(7) 0.0020(8) 0.0007(8)
C8 0.0252(8) 0.0267(9) 0.0250(8) -0.0008(7) 0.0024(7) 0.0037(7)
C2 0.0328(9) 0.0224(8) 0.0287(9) -0.0005(7) -0.0034(8) 0.0023(8)
C4 0.0292(9) 0.0275(9) 0.0258(8) -0.0091(7) 0.0008(7) 0.0059(7)
C5 0.0211(8) 0.0301(9) 0.0226(7) -0.0066(7) 0.0014(7) -0.0001(7)
C6 0.0265(8) 0.0337(9) 0.0225(8) -0.0029(7) 0.0056(7) -0.0052(7)
C3 0.0344(9) 0.0241(9) 0.0340(9) -0.0060(8) -0.0014(8) 0.0087(8)

loop_
_atom_type_symbol
_atom_type_description
_atom_type_scat_dispersion_real
_atom_type_scat_dispersion_imag
_atom_type_scat_source
C C 0.0181 0.0091 'International Tables Vol C Tables 4.2.6.8 and 6.1.1.4'
H H 0.0000 0.0000 'International Tables Vol C Tables 4.2.6.8 and 6.1.1.4'
Cl Cl 0.3639 0.7018 'International Tables Vol C Tables 4.2.6.8 and 6.1.1.4'
N N 0.0311 0.0180 'International Tables Vol C Tables 4.2.6.8 and 6.1.1.4'
O O 0.0492 0.0322 'International Tables Vol C Tables 4.2.6.8 and 6.1.1.4'

loop_
_geom_angle_atom_site_label_1
_geom_angle_atom_site_label_2
_geom_angle_atom_site_label_3
_geom_angle
_geom_angle_site_symmetry_1
_geom_angle_site_symmetry_3
_geom_angle_publ_flag
O4 Cl1 O3 109.91(9) . . ?
O4 Cl1 O1 110.00(9) . . ?
O3 Cl1 O1 109.25(8) . . ?
O4 Cl1 O2 109.45(8) . . ?
O3 Cl1 O2 109.36(8) . . ?
O1 Cl1 O2 108.86(7) . . ?
C18 N19 C20 121.49(15) . . ?
C18 N19 H19 119.0(18) . . ?
C20 N19 H19 119.4(18) . . ?
C8A N9 C9A 108.29(13) . . ?
C8A N9 C10 126.50(14) . . ?
C9A N9 C10 125.07(14) . . ?
C18 C17 C16 120.26(16) . . ?
C18 C17 H17 119.9 . . ?
C16 C17 H17 119.9 . . ?
C11 C12 C13 121.40(15) . . ?
C11 C12 H12 119.3 . . ?
C13 C12 H12 119.3 . . ?
C14 C15 C10 120.45(15) . . ?
C14 C15 H15 119.8 . . ?
C10 C15 H15 119.8 . . ?
C14 C13 C12 117.29(15) . . ?
C14 C13 C16 120.41(14) . . ?
C12 C13 C16 122.29(14) . . ?
C1 C9A N9 130.54(15) . . ?
C1 C9A C4A 120.88(15) . . ?
N9 C9A C4A 108.37(15) . . ?
N19 C20 C21 120.11(16) . . ?
N19 C20 H20 119.9 . . ?
C21 C20 H20 119.9 . . ?
C5 C4B C8A 120.40(16) . . ?
C5 C4B C4A 132.30(16) . . ?
C8A C4B C4A 107.28(14) . . ?
C20 C21 C16 120.79(15) . . ?
C20 C21 H21 119.6 . . ?
C16 C21 H21 119.6 . . ?
C21 C16 C17 116.89(15) . . ?
C21 C16 C13 121.50(14) . . ?
C17 C16 C13 121.60(14) . . ?
C15 C10 C11 118.75(15) . . ?
C15 C10 N9 120.04(15) . . ?
C11 C10 N9 121.19(15) . . ?
C15 C14 C13 121.72(16) . . ?
C15 C14 H14 119.1 . . ?
C13 C14 H14 119.1 . . ?
N19 C18 C17 120.45(15) . . ?
N19 C18 H18 119.8 . . ?
C17 C18 H18 119.8 . . ?
C4 C4A C9A 120.23(16) . . ?
C4 C4A C4B 132.40(16) . . ?
C9A C4A C4B 107.29(14) . . ?
C12 C11 C10 120.35(15) . . ?
C12 C11 H11 119.8 . . ?
C10 C11 H11 119.8 . . ?
C8 C8A N9 130.50(15) . . ?
C8 C8A C4B 120.70(16) . . ?
N9 C8A C4B 108.74(15) . . ?
C2 C1 C9A 117.60(16) . . ?
C2 C1 H1 121.2 . . ?
C9A C1 H1 121.2 . . ?
C8 C7 C6 122.03(17) . . ?
C8 C7 H7 119.0 . . ?
C6 C7 H7 119.0 . . ?
C7 C8 C8A 117.67(16) . . ?
C7 C8 H8 121.2 . . ?
C8A C8 H8 121.2 . . ?
C1 C2 C3 122.05(18) . . ?
C1 C2 H2 119.0 . . ?
C3 C2 H2 119.0 . . ?
C3 C4 C4A 118.97(17) . . ?
C3 C4 H4 120.5 . . ?
C4A C4 H4 120.5 . . ?
C6 C5 C4B 119.06(17) . . ?
C6 C5 H5 120.5 . . ?
C4B C5 H5 120.5 . . ?
C5 C6 C7 120.06(17) . . ?
C5 C6 H6 120.0 . . ?
C7 C6 H6 120.0 . . ?
C4 C3 C2 120.18(17) . . ?
C4 C3 H3 119.9 . . ?
C2 C3 H3 119.9 . . ?

loop_
_geom_bond_atom_site_label_1
_geom_bond_atom_site_label_2
_geom_bond_distance
_geom_bond_site_symmetry_2
_geom_bond_publ_flag
Cl1 O4 1.4323(13) . ?
Cl1 O3 1.4384(13) . ?
Cl1 O1 1.4487(12) . ?
Cl1 O2 1.4488(12) . ?
N19 C18 1.337(2) . ?
N19 C20 1.347(2) . ?
N19 H19 0.87(3) . ?
N9 C8A 1.406(2) . ?
N9 C9A 1.410(2) . ?
N9 C10 1.411(2) . ?
C17 C18 1.377(2) . ?
C17 C16 1.405(2) . ?
C17 H17 0.9300 . ?
C12 C11 1.384(2) . ?
C12 C13 1.404(2) . ?
C12 H12 0.9300 . ?
C15 C14 1.382(2) . ?
C15 C10 1.392(2) . ?
C15 H15 0.9300 . ?
C13 C14 1.402(2) . ?
C13 C16 1.479(2) . ?
C9A C1 1.395(2) . ?
C9A C4A 1.413(2) . ?
C20 C21 1.370(2) . ?
C20 H20 0.9300 . ?
C4B C5 1.393(2) . ?
C4B C8A 1.408(2) . ?
C4B C4A 1.443(2) . ?
C21 C16 1.401(2) . ?
C21 H21 0.9300 . ?
C10 C11 1.404(2) . ?
C14 H14 0.9300 . ?
C18 H18 0.9300 . ?
C4A C4 1.396(2) . ?
C11 H11 0.9300 . ?
C8A C8 1.398(3) . ?
C1 C2 1.386(2) . ?
C1 H1 0.9300 . ?
C7 C8 1.385(3) . ?
C7 C6 1.401(3) . ?
C7 H7 0.9300 . ?
C8 H8 0.9300 . ?
C2 C3 1.403(3) . ?
C2 H2 0.9300 . ?
C4 C3 1.381(3) . ?
C4 H4 0.9300 . ?
C5 C6 1.382(3) . ?
C5 H5 0.9300 . ?
C6 H6 0.9300 . ?
C3 H3 0.9300 . ?

loop_
_geom_torsion_atom_site_label_1
_geom_torsion_atom_site_label_2
_geom_torsion_atom_site_label_3
_geom_torsion_atom_site_label_4
_geom_torsion
_geom_torsion_site_symmetry_1
_geom_torsion_site_symmetry_2
_geom_torsion_site_symmetry_3
_geom_torsion_site_symmetry_4
_geom_torsion_publ_flag
C11 C12 C13 C14 -1.8(2) . . . . ?
C11 C12 C13 C16 176.97(15) . . . . ?
C8A N9 C9A C1 174.27(17) . . . . ?
C10 N9 C9A C1 -1.6(3) . . . . ?
C8A N9 C9A C4A -0.35(17) . . . . ?
C10 N9 C9A C4A -176.19(15) . . . . ?
C18 N19 C20 C21 -1.0(3) . . . . ?
N19 C20 C21 C16 -0.1(3) . . . . ?
C20 C21 C16 C17 1.0(2) . . . . ?
C20 C21 C16 C13 -178.34(15) . . . . ?
C18 C17 C16 C21 -0.8(2) . . . . ?
C18 C17 C16 C13 178.53(15) . . . . ?
C14 C13 C16 C21 -1.1(2) . . . . ?
C12 C13 C16 C21 -179.86(15) . . . . ?
C14 C13 C16 C17 179.60(15) . . . . ?
C12 C13 C16 C17 0.8(2) . . . . ?
C14 C15 C10 C11 -1.7(2) . . . . ?
C14 C15 C10 N9 176.68(14) . . . . ?
C8A N9 C10 C15 147.54(16) . . . . ?
C9A N9 C10 C15 -37.4(2) . . . . ?
C8A N9 C10 C11 -34.1(2) . . . . ?
C9A N9 C10 C11 140.98(16) . . . . ?
C10 C15 C14 C13 1.2(2) . . . . ?
C12 C13 C14 C15 0.6(2) . . . . ?
C16 C13 C14 C15 -178.25(15) . . . . ?
C20 N19 C18 C17 1.2(3) . . . . ?
C16 C17 C18 N19 -0.3(3) . . . . ?
C1 C9A C4A C4 3.2(2) . . . . ?
N9 C9A C4A C4 178.47(15) . . . . ?
C1 C9A C4A C4B -173.89(15) . . . . ?
N9 C9A C4A C4B 1.35(18) . . . . ?
C5 C4B C4A C4 3.0(3) . . . . ?
C8A C4B C4A C4 -178.47(18) . . . . ?
C5 C4B C4A C9A 179.58(17) . . . . ?
C8A C4B C4A C9A -1.84(18) . . . . ?
C13 C12 C11 C10 1.3(2) . . . . ?
C15 C10 C11 C12 0.5(2) . . . . ?
N9 C10 C11 C12 -177.90(15) . . . . ?
C9A N9 C8A C8 176.16(17) . . . . ?
C10 N9 C8A C8 -8.1(3) . . . . ?
C9A N9 C8A C4B -0.82(18) . . . . ?
C10 N9 C8A C4B 174.95(15) . . . . ?
C5 C4B C8A C8 3.1(3) . . . . ?
C4A C4B C8A C8 -175.69(15) . . . . ?
C5 C4B C8A N9 -179.58(14) . . . . ?
C4A C4B C8A N9 1.64(18) . . . . ?
N9 C9A C1 C2 -176.85(17) . . . . ?
C4A C9A C1 C2 -2.8(2) . . . . ?
C6 C7 C8 C8A 0.7(3) . . . . ?
N9 C8A C8 C7 -179.41(17) . . . . ?
C4B C8A C8 C7 -2.7(3) . . . . ?
C9A C1 C2 C3 0.3(3) . . . . ?
C9A C4A C4 C3 -1.0(3) . . . . ?
C4B C4A C4 C3 175.24(18) . . . . ?
C8A C4B C5 C6 -1.3(3) . . . . ?
C4A C4B C5 C6 177.14(17) . . . . ?
C4B C5 C6 C7 -0.7(3) . . . . ?
C8 C7 C6 C5 1.1(3) . . . . ?
C4A C4 C3 C2 -1.4(3) . . . . ?
C1 C2 C3 C4 1.9(3) . . . . ?
